data_1522098
loop_
_publ_author_name
'Vasylechko, L.O.'
'Berkowski, M.'
'Matkovskii, A.'
'Savytskii, D.'
'Piekarczyk, W.'

_publ_section_title
;
 Structure peculiarities of the La1-x Ndx Ga O3 solid solutions
;
_journal_name_full 'Journal of Alloys Compd.'
_journal_page_first 471
_journal_page_last 474
_journal_volume 300
_journal_year 2000
_chemical_formula_sum 'Ga La0.56 Nd0.44 O3'
_chemical_name_systematic '(La0.56 Nd0.44) Ga O3'
_space_group_IT_number 62
_symmetry_space_group_name_Hall '-P 2c 2ab'
_symmetry_space_group_name_H-M 'P b n m'
_cell_angle_alpha 90
_cell_angle_beta 90
_cell_angle_gamma 90
_cell_formula_units_Z 4
_cell_length_a 5.4764
_cell_length_b 5.49016
_cell_length_c 7.7491
_cell_volume 232.987
_citation_journal_id_ASTM JALCEU
_cod_data_source_file Vasylechko_JALCEU_2000_1310.cif
_cod_data_source_block Ga1La0.56Nd0.44O3
_cod_original_cell_volume 232.9869
_cod_original_sg_symbol_Hall '-P 2ac 2n (z,x,y)'
_cod_original_formula_sum 'Ga1 La0.56 Nd0.44 O3'
_cod_database_code 1522098

loop_
_symmetry_equiv_pos_as_xyz
x,y,z
x+1/2,-y+1/2,-z
-x+1/2,y+1/2,-z+1/2
-x,-y,z+1/2
-x,-y,-z
-x-1/2,y-1/2,z
x-1/2,-y-1/2,z-1/2
x,y,-z-1/2

loop_
_atom_site_label
_atom_site_type_symbol
_atom_site_fract_x
_atom_site_fract_y
_atom_site_fract_z
_atom_site_occupancy
_atom_site_U_iso_or_equiv
Ga1 Ga+3 0.5 0 0 1 0.0
La1 La+3 -0.0065 0.0305 0.25 0.56 0.0
O1 O-2 0.071 0.492 0.25 1 0.0
Nd1 Nd+3 -0.0065 0.0305 0.25 0.44 0.0
O2 O-2 0.719 0.286 0.03 1 0.0
